data_7047570
loop_
_publ_author_name
'Feng, Dan-Dan'
'Dong, Hui-Ming'
'Liu, Zheng-Yu'
'Zhao, Xiao-Jun'
'Yang, En-Cui'

_publ_section_title
;
 Three microporous metal-organic frameworks assembled from dodecanuclear
 {NiLn} subunits: synthesis, structure, gas adsorption and magnetism.
;
_journal_issue 43
_journal_name_full 'Dalton transactions (Cambridge, England : 2003)'
_journal_page_first 15344
_journal_page_last 15352
_journal_paper_doi 10.1039/c8dt02816h
_journal_volume 47
_journal_year 2018
_chemical_formula_moiety '0.04(C672 H816 Dy48 N240 Ni24 O336)'
_chemical_formula_sum 'C28 H34 Dy2 N10 Ni O14'
_chemical_formula_weight 1118.36
_space_group_crystal_system cubic
_space_group_IT_number 206
_space_group_name_Hall '-I 2b 2c 3'
_space_group_name_H-M_alt 'I a -3'
_symmetry_space_group_name_Hall '-I 2b 2c 3'
_symmetry_space_group_name_H-M 'I a -3'
_atom_sites_solution_hydrogens mixed
_atom_sites_solution_primary direct
_audit_creation_date 2018-08-15
_audit_creation_method
;
Olex2 1.2
(compiled 2018.05.29 svn.r3508 for OlexSys, GUI svn.r5506)
;
_audit_update_record
;
2018-09-13 deposited with the CCDC.
2018-09-17 downloaded from the CCDC.
;
_cell_angle_alpha 90
_cell_angle_beta 90
_cell_angle_gamma 90
_cell_formula_units_Z 24
_cell_length_a 32.1011(3)
_cell_length_b 32.1011(3)
_cell_length_c 32.1011(3)
_cell_measurement_reflns_used 9870
_cell_measurement_temperature 173(2)
_cell_measurement_theta_max 28.20
_cell_measurement_theta_min 2.20
_cell_volume 33079.6(5)
_computing_cell_refinement 'Bruker SMART'
_computing_data_collection 'Bruker SMART'
_computing_data_reduction 'Bruker SAINT'
_computing_molecular_graphics 'Olex2 (Dolomanov et al., 2009)'
_computing_publication_material 'Olex2 (Dolomanov et al., 2009)'
_computing_structure_refinement 'XL (Sheldrick, 2008)'
_computing_structure_solution 'XS (Sheldrick, 2008)'
_diffrn_ambient_temperature 173.15
_diffrn_measured_fraction_theta_full 1.000
_diffrn_measured_fraction_theta_max 0.999
_diffrn_measurement_device_type 'CCD area detector'
_diffrn_measurement_method 'phi and omega scans'
_diffrn_radiation_type MoK\a
_diffrn_radiation_wavelength 0.71073
_diffrn_reflns_av_R_equivalents 0.0730
_diffrn_reflns_av_unetI/netI 0.0253
_diffrn_reflns_Laue_measured_fraction_full 1.000
_diffrn_reflns_Laue_measured_fraction_max 0.999
_diffrn_reflns_limit_h_max 41
_diffrn_reflns_limit_h_min -42
_diffrn_reflns_limit_k_max 36
_diffrn_reflns_limit_k_min -42
_diffrn_reflns_limit_l_max 42
_diffrn_reflns_limit_l_min -28
_diffrn_reflns_number 121320
_diffrn_reflns_point_group_measured_fraction_full 1.000
_diffrn_reflns_point_group_measured_fraction_max 0.999
_diffrn_reflns_theta_full 25.242
_diffrn_reflns_theta_max 28.283
_diffrn_reflns_theta_min 1.554
_exptl_absorpt_coefficient_mu 3.074
_exptl_absorpt_correction_T_max 0.7457
_exptl_absorpt_correction_T_min 0.6076
_exptl_absorpt_correction_type multi-scan
_exptl_absorpt_process_details
'SADABS-2012/1 (Bruker,2012) was used for absorption correction. wR2(int) was 0.0942 before and 0.0644 after correction. The Ratio of minimum to maximum transmission is 0.8148. The \l/2 correction factor is 0.0015.'
_exptl_crystal_colour red
_exptl_crystal_colour_primary red
_exptl_crystal_density_diffrn 1.347
_exptl_crystal_description block
_exptl_crystal_F_000 13056
_exptl_crystal_size_max 0.22
_exptl_crystal_size_mid 0.21
_exptl_crystal_size_min 0.2
_refine_diff_density_max 0.488
_refine_diff_density_min -0.391
_refine_diff_density_rms 0.073
_refine_ls_extinction_method none
_refine_ls_goodness_of_fit_ref 1.030
_refine_ls_hydrogen_treatment constr
_refine_ls_matrix_type full
_refine_ls_number_parameters 250
_refine_ls_number_reflns 6856
_refine_ls_number_restraints 0
_refine_ls_restrained_S_all 1.030
_refine_ls_R_factor_all 0.0299
_refine_ls_R_factor_gt 0.0208
_refine_ls_shift/su_max 0.005
_refine_ls_shift/su_mean 0.000
_refine_ls_structure_factor_coef Fsqd
_refine_ls_weighting_details 'w=1/[\s^2^(Fo^2^)+(0.0200P)^2^+43.4606P] where P=(Fo^2^+2Fc^2^)/3'
_refine_ls_weighting_scheme calc
_refine_ls_wR_factor_gt 0.0458
_refine_ls_wR_factor_ref 0.0493
_reflns_Friedel_coverage 0.000
_reflns_number_gt 5754
_reflns_number_total 6856
_reflns_threshold_expression 'I > 2\s(I)'
_cod_data_source_file c8dt02816h2.cif
_cod_data_source_block n151012a_sq
_cod_depositor_comments 'Adding full bibliography for 7047570--7047572.cif.'
_cod_original_cell_volume 33079.6(9)
_cod_database_code 7047570
_shelx_shelxl_version_number 2018/3
_shelx_space_group_comment
;
The symmetry employed for this shelxl refinement is uniquely defined
by the following loop, which should always be used as a source of
symmetry information in preference to the above space-group names.
They are only intended as comments.
;
_shelx_estimated_absorpt_t_max 0.578
_shelx_estimated_absorpt_t_min 0.551
_olex2_refinement_description
;
1. Fixed Uiso
 At 1.2 times of:
  All C(H) groups
 At 1.5 times of:
  All C(H,H,H) groups, All O(H) groups
2. Others
 Fixed Sof: H2(0.5) H15A(0.5) H15B(0.5) H15C(0.5)
3.a Riding coordinates:
 O2(H2), C6(H6A,H6B,H6C), C9(H9A,H9B,H9C), C11(H11A,H11B,H11C), C13(H13A,H13B,
 H13C), C15(H15A,H15B,H15C)
3.b Aromatic/amide H refined with riding coordinates:
 C1(H1), C2(H2A), C3(H3)
;
_platon_squeeze_void_probe_radius 1.20
_olex2_submission_special_instructions 'No special instructions were received'

loop_
_space_group_symop_operation_xyz
'x, y, z'
'-x, -y+1/2, z'
'x, -y, -z+1/2'
'-x, y+1/2, -z+1/2'
'z, x, y'
'-z, -x+1/2, y'
'z, -x, -y+1/2'
'-z, x+1/2, -y+1/2'
'y, z, x'
'y, -z, -x+1/2'
'-y, z+1/2, -x+1/2'
'-y, -z+1/2, x'
'x+1/2, y+1/2, z+1/2'
'-x+1/2, -y+1, z+1/2'
'x+1/2, -y+1/2, -z+1'
'-x+1/2, y+1, -z+1'
'z+1/2, x+1/2, y+1/2'
'-z+1/2, -x+1, y+1/2'
'z+1/2, -x+1/2, -y+1'
'-z+1/2, x+1, -y+1'
'y+1/2, z+1/2, x+1/2'
'y+1/2, -z+1/2, -x+1'
'-y+1/2, z+1, -x+1'
'-y+1/2, -z+1, x+1/2'
'-x, -y, -z'
'x, y-1/2, -z'
'-x, y, z-1/2'
'x, -y-1/2, z-1/2'
'-z, -x, -y'
'z, x-1/2, -y'
'-z, x, y-1/2'
'z, -x-1/2, y-1/2'
'-y, -z, -x'
'-y, z, x-1/2'
'y, -z-1/2, x-1/2'
'y, z-1/2, -x'
'-x+1/2, -y+1/2, -z+1/2'
'x+1/2, y, -z+1/2'
'-x+1/2, y+1/2, z'
'x+1/2, -y, z'
'-z+1/2, -x+1/2, -y+1/2'
'z+1/2, x, -y+1/2'
'-z+1/2, x+1/2, y'
'z+1/2, -x, y'
'-y+1/2, -z+1/2, -x+1/2'
'-y+1/2, z+1/2, x'
'y+1/2, -z, x'
'y+1/2, z, -x+1/2'

loop_
_atom_site_label
_atom_site_type_symbol
_atom_site_fract_x
_atom_site_fract_y
_atom_site_fract_z
_atom_site_U_iso_or_equiv
_atom_site_adp_type
_atom_site_occupancy
_atom_site_site_symmetry_order
_atom_site_calc_flag
_atom_site_refinement_flags_posn
_atom_site_refinement_flags_adp
_atom_site_refinement_flags_occupancy
_atom_site_disorder_assembly
_atom_site_disorder_group
Dy1 Dy 0.38244(2) 0.55082(2) 0.78458(2) 0.01246(3) Uani 1 1 d . . . . .
Ni1 Ni 0.27122(2) 0.500000 0.750000 0.01177(8) Uani 1 2 d S T P . .
O1 O 0.30873(4) 0.54725(4) 0.77640(4) 0.0126(3) Uani 1 1 d . . . . .
O2 O 0.18702(5) 0.53161(5) 0.77182(6) 0.0243(4) Uani 1 1 d . . . . .
H2 H 0.181909 0.515509 0.751834 0.036 Uiso 0.5 1 d R . . A -1
O3 O 0.38177(5) 0.58811(5) 0.71822(5) 0.0177(3) Uani 1 1 d . . . . .
O4 O 0.37296(5) 0.52071(5) 0.71165(5) 0.0155(3) Uani 1 1 d . . . . .
O5 O 0.42531(5) 0.54096(6) 0.84640(6) 0.0286(4) Uani 1 1 d . . . . .
O6 O 0.35834(6) 0.55114(5) 0.85614(5) 0.0261(4) Uani 1 1 d . . . . .
O7 O 0.44776(5) 0.53295(5) 0.76081(5) 0.0214(4) Uani 1 1 d . . . . .
N1 N 0.42561(6) 0.61732(6) 0.78915(6) 0.0160(4) Uani 1 1 d . . . . .
N2 N 0.46816(6) 0.69211(6) 0.77667(6) 0.0149(4) Uani 1 1 d . . . . .
N3 N 0.34323(6) 0.61699(6) 0.79519(6) 0.0142(4) Uani 1 1 d . . . . .
N4 N 0.30027(6) 0.61544(6) 0.80020(6) 0.0159(4) Uani 1 1 d . . . . .
N5 N 0.22821(6) 0.53961(6) 0.77340(6) 0.0152(4) Uani 1 1 d . . . . .
C1 C 0.46688(7) 0.61861(7) 0.78448(8) 0.0199(5) Uani 1 1 d . . . . .
H1 H 0.482190 0.593298 0.785133 0.024 Uiso 1 1 calc R . . . .
C2 C 0.48808(7) 0.65574(7) 0.77871(7) 0.0191(5) Uani 1 1 d . . . . .
H2A H 0.517563 0.655274 0.776141 0.023 Uiso 1 1 calc R . . . .
C3 C 0.42672(7) 0.69081(7) 0.78155(7) 0.0160(5) Uani 1 1 d . . . . .
H3 H 0.411462 0.716147 0.780404 0.019 Uiso 1 1 calc R . . . .
C4 C 0.40528(7) 0.65400(7) 0.78819(7) 0.0150(4) Uani 1 1 d . . . . .
C5 C 0.35969(7) 0.65364(7) 0.79447(7) 0.0157(4) Uani 1 1 d . . . . .
C6 C 0.33674(8) 0.69404(7) 0.79879(9) 0.0269(6) Uani 1 1 d . . . . .
H6A H 0.306859 0.688496 0.801691 0.040 Uiso 1 1 d R . . . .
H6B H 0.341549 0.711056 0.773911 0.040 Uiso 1 1 d R . . . .
H6C H 0.346749 0.708986 0.823451 0.040 Uiso 1 1 d R . . . .
C7 C 0.28616(7) 0.57851(7) 0.79019(7) 0.0132(4) Uani 1 1 d . . . . .
C8 C 0.24025(7) 0.57325(7) 0.79163(7) 0.0167(5) Uani 1 1 d . . . . .
C9 C 0.21195(8) 0.60440(8) 0.81117(10) 0.0324(7) Uani 1 1 d . . . . .
H9A H 0.190047 0.612216 0.791404 0.049 Uiso 1 1 d R . . . .
H9B H 0.227937 0.629206 0.819004 0.049 Uiso 1 1 d R . . . .
H9C H 0.199257 0.592186 0.836105 0.049 Uiso 1 1 d R . . . .
C10 C 0.38082(7) 0.55651(7) 0.69561(7) 0.0168(5) Uani 1 1 d . . . . .
C11 C 0.38945(8) 0.55944(7) 0.64996(7) 0.0231(5) Uani 1 1 d . . . . .
H11A H 0.385742 0.588305 0.640775 0.035 Uiso 1 1 d R . . . .
H11B H 0.370082 0.541355 0.634795 0.035 Uiso 1 1 d R . . . .
H11C H 0.418132 0.550575 0.644365 0.035 Uiso 1 1 d R . . . .
C12 C 0.39443(9) 0.54403(8) 0.87057(8) 0.0269(6) Uani 1 1 d . . . . .
C13 C 0.40008(11) 0.53866(10) 0.91701(9) 0.0423(8) Uani 1 1 d . . . . .
H13A H 0.429849 0.536540 0.923426 0.063 Uiso 1 1 d R . . . .
H13B H 0.385849 0.513270 0.926206 0.063 Uiso 1 1 d R . . . .
H13C H 0.388239 0.562780 0.931506 0.063 Uiso 1 1 d R . . . .
C14 C 0.46613(10) 0.500000 0.750000 0.0195(7) Uani 1 2 d S T P . .
C15 C 0.51324(11) 0.500000 0.750000 0.0400(11) Uani 1 2 d S T P . .
H15A H 0.523418 0.489100 0.776640 0.060 Uiso 0.5 1 d R . . . .
H15B H 0.523418 0.528520 0.746120 0.060 Uiso 0.5 1 d R . . . .
H15C H 0.523418 0.482380 0.727240 0.060 Uiso 0.5 1 d R . . . .

loop_
_atom_site_aniso_label
_atom_site_aniso_U_11
_atom_site_aniso_U_22
_atom_site_aniso_U_33
_atom_site_aniso_U_23
_atom_site_aniso_U_13
_atom_site_aniso_U_12
Dy1 0.01182(5) 0.01039(5) 0.01515(6) -0.00048(4) -0.00117(4) 0.00025(4)
Ni1 0.01087(18) 0.01137(19) 0.01306(19) 0.00086(15) 0.000 0.000
O1 0.0125(7) 0.0118(7) 0.0134(7) 0.0001(6) 0.0012(6) -0.0001(6)
O2 0.0097(8) 0.0231(9) 0.0401(11) -0.0078(8) 0.0026(7) -0.0025(7)
O3 0.0214(8) 0.0123(8) 0.0195(8) -0.0004(6) -0.0009(7) 0.0006(6)
O4 0.0162(8) 0.0134(8) 0.0170(8) 0.0010(6) -0.0003(6) -0.0002(6)
O5 0.0244(10) 0.0353(11) 0.0263(10) 0.0058(8) -0.0087(8) -0.0036(8)
O6 0.0326(10) 0.0277(10) 0.0178(9) -0.0007(7) -0.0003(8) 0.0083(8)
O7 0.0156(8) 0.0146(8) 0.0340(10) -0.0063(7) 0.0005(7) 0.0005(6)
N1 0.0170(10) 0.0129(9) 0.0183(10) -0.0029(7) -0.0017(8) -0.0009(7)
N2 0.0155(9) 0.0150(9) 0.0143(9) -0.0032(7) -0.0006(7) -0.0027(7)
N3 0.0138(9) 0.0147(9) 0.0141(9) -0.0011(7) 0.0010(7) -0.0013(7)
N4 0.0150(9) 0.0148(9) 0.0179(10) -0.0004(8) 0.0012(7) 0.0006(7)
N5 0.0107(9) 0.0161(10) 0.0189(10) 0.0028(8) 0.0006(7) -0.0002(7)
C1 0.0158(11) 0.0142(11) 0.0295(13) -0.0032(10) -0.0022(10) 0.0012(9)
C2 0.0171(12) 0.0146(11) 0.0254(13) -0.0048(9) -0.0010(9) -0.0001(9)
C3 0.0165(11) 0.0145(11) 0.0171(11) -0.0032(9) -0.0039(9) 0.0010(9)
C4 0.0170(11) 0.0146(11) 0.0135(11) -0.0036(8) -0.0039(9) 0.0008(9)
C5 0.0161(11) 0.0133(11) 0.0176(11) -0.0012(9) -0.0020(9) 0.0003(9)
C6 0.0167(12) 0.0154(12) 0.0487(17) -0.0051(11) -0.0010(11) -0.0002(9)
C7 0.0145(11) 0.0129(10) 0.0121(10) 0.0014(8) 0.0013(8) 0.0022(8)
C8 0.0148(11) 0.0155(11) 0.0199(12) -0.0004(9) 0.0021(9) 0.0017(9)
C9 0.0162(13) 0.0269(14) 0.0543(19) -0.0154(13) 0.0094(12) -0.0006(10)
C10 0.0118(11) 0.0173(11) 0.0214(12) 0.0020(9) -0.0013(9) 0.0020(9)
C11 0.0344(14) 0.0197(12) 0.0151(12) 0.0032(9) 0.0008(10) 0.0001(10)
C12 0.0401(16) 0.0210(13) 0.0195(13) -0.0013(10) -0.0085(11) -0.0023(11)
C13 0.060(2) 0.0456(19) 0.0217(15) 0.0040(13) -0.0124(14) 0.0010(16)
C14 0.0148(16) 0.0191(17) 0.0246(18) -0.0013(14) 0.000 0.000
C15 0.0163(19) 0.028(2) 0.075(3) -0.008(2) 0.000 0.000

loop_
_atom_type_symbol
_atom_type_description
_atom_type_scat_dispersion_real
_atom_type_scat_dispersion_imag
_atom_type_scat_source
C C 0.0033 0.0016 'International Tables Vol C Tables 4.2.6.8 and 6.1.1.4'
H H 0.0000 0.0000 'International Tables Vol C Tables 4.2.6.8 and 6.1.1.4'
Dy Dy -0.1892 4.4098 'International Tables Vol C Tables 4.2.6.8 and 6.1.1.4'
N N 0.0061 0.0033 'International Tables Vol C Tables 4.2.6.8 and 6.1.1.4'
Ni Ni 0.3393 1.1124 'International Tables Vol C Tables 4.2.6.8 and 6.1.1.4'
O O 0.0106 0.0060 'International Tables Vol C Tables 4.2.6.8 and 6.1.1.4'

loop_
_geom_angle_atom_site_label_1
_geom_angle_atom_site_label_2
_geom_angle_atom_site_label_3
_geom_angle
_geom_angle_site_symmetry_1
_geom_angle_site_symmetry_3
O1 Dy1 Dy1 84.16(3) . 3_566
O1 Dy1 O3 85.35(5) . .
O1 Dy1 O4 76.25(5) . .
O1 Dy1 O5 130.12(6) . .
O1 Dy1 O6 77.75(5) . .
O1 Dy1 N1 125.90(5) . .
O1 Dy1 N3 63.56(5) . .
O3 Dy1 Dy1 85.10(4) . 3_566
O3 Dy1 O4 52.02(5) . .
O3 Dy1 N1 69.19(6) . .
O3 Dy1 N3 72.38(5) . .
O4 Dy1 Dy1 33.95(3) . 3_566
O4 Dy1 Dy1 37.89(4) 3_566 3_566
O4 Dy1 O1 80.09(5) 3_566 .
O4 Dy1 O3 121.95(5) 3_566 .
O4 Dy1 O4 69.94(6) 3_566 .
O4 Dy1 O5 84.43(6) 3_566 .
O4 Dy1 O6 85.00(6) 3_566 .
O4 Dy1 N1 153.79(6) 3_566 .
O4 Dy1 N3 140.38(6) 3_566 .
O5 Dy1 Dy1 110.53(4) . 3_566
O5 Dy1 O3 141.16(6) . .
O5 Dy1 O4 139.97(6) . .
O5 Dy1 N1 75.80(6) . .
O5 Dy1 N3 106.55(6) . .
O6 Dy1 Dy1 122.45(4) . 3_566
O6 Dy1 O3 145.22(5) . .
O6 Dy1 O4 146.43(6) . .
O6 Dy1 O5 53.75(6) . .
O6 Dy1 N1 96.63(6) . .
O6 Dy1 N3 72.89(6) . .
O7 Dy1 Dy1 66.91(4) . 3_566
O7 Dy1 O1 148.77(5) . .
O7 Dy1 O3 80.86(6) . .
O7 Dy1 O4 73.16(5) . .
O7 Dy1 O4 83.69(5) . 3_566
O7 Dy1 O5 73.93(6) . .
O7 Dy1 O6 127.25(6) . .
O7 Dy1 N1 74.50(6) . .
O7 Dy1 N3 135.82(6) . .
N1 Dy1 Dy1 136.44(4) . 3_566
N1 Dy1 O4 115.79(5) . .
N3 Dy1 Dy1 141.40(4) . 3_566
N3 Dy1 O4 112.85(5) . .
N3 Dy1 N1 63.46(6) . .
O1 Ni1 O1 110.56(8) 3_566 .
O1 Ni1 N2 87.00(6) . 42_456
O1 Ni1 N2 87.00(6) 3_566 44_465
O1 Ni1 N2 87.64(6) . 44_465
O1 Ni1 N2 87.63(6) 3_566 42_456
N2 Ni1 N2 170.57(10) 42_456 44_465
N5 Ni1 O1 77.81(7) . .
N5 Ni1 O1 171.58(7) 3_566 .
N5 Ni1 O1 171.58(7) . 3_566
N5 Ni1 O1 77.81(6) 3_566 3_566
N5 Ni1 N2 94.50(7) 3_566 42_456
N5 Ni1 N2 94.50(7) . 44_465
N5 Ni1 N2 91.94(7) . 42_456
N5 Ni1 N2 91.94(7) 3_566 44_465
N5 Ni1 N5 93.85(11) 3_566 .
Ni1 O1 Dy1 130.10(7) . .
C7 O1 Dy1 118.25(13) . .
C7 O1 Ni1 111.64(13) . .
N5 O2 H2 109.7 . .
C10 O3 Dy1 96.26(13) . .
Dy1 O4 Dy1 108.16(6) 3_566 .
C10 O4 Dy1 151.77(14) . 3_566
C10 O4 Dy1 90.30(13) . .
C12 O5 Dy1 92.70(15) . .
C12 O6 Dy1 93.09(15) . .
C14 O7 Dy1 136.58(16) . .
C1 N1 Dy1 124.03(15) . .
C1 N1 C4 116.85(19) . .
C4 N1 Dy1 117.86(14) . .
C2 N2 Ni1 122.58(15) . 34_656
C2 N2 C3 116.32(19) . .
C3 N2 Ni1 120.89(15) . 34_656
N4 N3 Dy1 119.11(13) . .
C5 N3 Dy1 124.60(15) . .
C5 N3 N4 116.20(18) . .
C7 N4 N3 110.34(18) . .
O2 N5 Ni1 122.43(14) . .
C8 N5 Ni1 119.43(15) . .
C8 N5 O2 118.12(18) . .
N1 C1 H1 119.0 . .
N1 C1 C2 122.0(2) . .
C2 C1 H1 119.0 . .
N2 C2 C1 121.6(2) . .
N2 C2 H2A 119.2 . .
C1 C2 H2A 119.2 . .
N2 C3 H3 118.7 . .
N2 C3 C4 122.5(2) . .
C4 C3 H3 118.7 . .
N1 C4 C3 120.6(2) . .
N1 C4 C5 118.1(2) . .
C3 C4 C5 121.3(2) . .
N3 C5 C4 114.55(19) . .
N3 C5 C6 125.9(2) . .
C4 C5 C6 119.54(19) . .
C5 C6 H6A 109.5 . .
C5 C6 H6B 109.3 . .
C5 C6 H6C 109.7 . .
H6A C6 H6B 109.4 . .
H6A C6 H6C 109.5 . .
H6B C6 H6C 109.5 . .
O1 C7 C8 118.10(19) . .
N4 C7 O1 125.7(2) . .
N4 C7 C8 116.04(19) . .
N5 C8 C7 112.29(19) . .
N5 C8 C9 124.8(2) . .
C7 C8 C9 122.9(2) . .
C8 C9 H9A 109.7 . .
C8 C9 H9B 109.5 . .
C8 C9 H9C 109.2 . .
H9A C9 H9B 109.5 . .
H9A C9 H9C 109.5 . .
H9B C9 H9C 109.5 . .
O3 C10 O4 119.9(2) . .
O3 C10 C11 121.0(2) . .
O4 C10 C11 119.1(2) . .
C10 C11 H11A 109.4 . .
C10 C11 H11B 109.4 . .
C10 C11 H11C 109.6 . .
H11A C11 H11B 109.5 . .
H11A C11 H11C 109.5 . .
H11B C11 H11C 109.4 . .
O5 C12 O6 120.4(2) . .
O5 C12 C13 120.2(3) . .
O6 C12 C13 119.4(3) . .
C12 C13 H13A 109.4 . .
C12 C13 H13B 109.6 . .
C12 C13 H13C 109.4 . .
H13A C13 H13B 109.5 . .
H13A C13 H13C 109.5 . .
H13B C13 H13C 109.5 . .
O7 C14 O7 124.2(3) . 3_566
O7 C14 C15 117.91(15) 3_566 .
O7 C14 C15 117.91(15) . .
C14 C15 H15A 109.480(1) . 3_566
C14 C15 H15A 109.5 . .
C14 C15 H15B 109.5 . .
C14 C15 H15B 109.483(2) . 3_566
C14 C15 H15C 109.5 . .
C14 C15 H15C 109.481(1) . 3_566
H15A C15 H15A 141.0 . 3_566
H15A C15 H15B 109.5 3_566 3_566
H15A C15 H15B 109.5 . .
H15A C15 H15B 56.2 . 3_566
H15A C15 H15C 109.5 . .
H15A C15 H15C 109.5 3_566 3_566
H15A C15 H15C 56.3 . 3_566
H15B C15 H15A 56.2 . 3_566
H15B C15 H15B 141.0 . 3_566
H15B C15 H15C 109.5 . .
H15B C15 H15C 109.5 3_566 3_566
H15B C15 H15C 56.2 . 3_566
H15C C15 H15A 56.2 . 3_566
H15C C15 H15B 56.3 . 3_566
H15C C15 H15C 141.0 . 3_566

loop_
_geom_bond_atom_site_label_1
_geom_bond_atom_site_label_2
_geom_bond_distance
_geom_bond_site_symmetry_2
Dy1 Dy1 3.9465(2) 3_566
Dy1 O1 2.3833(15) .
Dy1 O3 2.4436(15) .
Dy1 O4 2.3193(15) 3_566
Dy1 O4 2.5509(15) .
Dy1 O5 2.4357(17) .
Dy1 O6 2.4241(17) .
Dy1 O7 2.3042(16) .
Dy1 N1 2.5493(18) .
Dy1 N3 2.4923(18) .
Ni1 O1 2.1138(15) 3_566
Ni1 O1 2.1138(15) .
Ni1 N2 2.1281(18) 44_465
Ni1 N2 2.1281(18) 42_456
Ni1 N5 2.0218(19) 3_566
Ni1 N5 2.0218(19) .
O1 C7 1.315(3) .
O2 H2 0.8401 .
O2 N5 1.348(2) .
O3 C10 1.248(3) .
O4 C10 1.285(3) .
O5 C12 1.263(3) .
O6 C12 1.268(3) .
O7 C14 1.260(2) .
N1 C1 1.334(3) .
N1 C4 1.347(3) .
N2 C2 1.333(3) .
N2 C3 1.340(3) .
N3 N4 1.389(2) .
N3 C5 1.290(3) .
N4 C7 1.309(3) .
N5 C8 1.288(3) .
C1 H1 0.9500 .
C1 C2 1.385(3) .
C2 H2A 0.9500 .
C3 H3 0.9500 .
C3 C4 1.384(3) .
C4 C5 1.478(3) .
C5 C6 1.498(3) .
C6 H6A 0.9800 .
C6 H6B 0.9799 .
C6 H6C 0.9799 .
C7 C8 1.484(3) .
C8 C9 1.490(3) .
C9 H9A 0.9798 .
C9 H9B 0.9803 .
C9 H9C 0.9798 .
C10 C11 1.494(3) .
C11 H11A 0.9798 .
C11 H11B 0.9801 .
C11 H11C 0.9802 .
C12 C13 1.511(4) .
C13 H13A 0.9800 .
C13 H13B 0.9799 .
C13 H13C 0.9801 .
C14 C15 1.512(5) .
C15 H15A 0.9802 3_566
C15 H15A 0.9801 .
C15 H15B 0.9800 3_566
C15 H15B 0.9800 .
C15 H15C 0.9801 3_566
C15 H15C 0.9801 .

loop_
_geom_hbond_atom_site_label_D
_geom_hbond_atom_site_label_H
_geom_hbond_atom_site_label_A
_geom_hbond_distance_DH
_geom_hbond_distance_HA
_geom_hbond_distance_DA
_geom_hbond_angle_DHA
_geom_hbond_site_symmetry_A
_geom_hbond_publ_flag
O2 H2 N5 0.84 2.45 3.014(2) 125.4 3_566 yes
C1 H1 O7 0.95 2.36 2.918(3) 116.9 . yes
C3 H3 O1 0.95 2.51 3.001(3) 111.9 34_656 yes

loop_
_geom_torsion_atom_site_label_1
_geom_torsion_atom_site_label_2
_geom_torsion_atom_site_label_3
_geom_torsion_atom_site_label_4
_geom_torsion
_geom_torsion_site_symmetry_1
_geom_torsion_site_symmetry_4
Dy1 O1 C7 N4 15.3(3) . .
Dy1 O1 C7 C8 -169.86(14) . .
Dy1 O3 C10 O4 12.6(2) . .
Dy1 O3 C10 C11 -166.30(19) . .
Dy1 O4 C10 O3 -12.0(2) . .
Dy1 O4 C10 O3 -144.0(2) 3_566 .
Dy1 O4 C10 C11 35.0(4) 3_566 .
Dy1 O4 C10 C11 166.93(19) . .
Dy1 O5 C12 O6 -1.7(2) . .
Dy1 O5 C12 C13 177.5(2) . .
Dy1 O6 C12 O5 1.7(2) . .
Dy1 O6 C12 C13 -177.5(2) . .
Dy1 O7 C14 O7 20.18(12) . 3_566
Dy1 O7 C14 C15 -159.83(12) . .
Dy1 N1 C1 C2 166.54(17) . .
Dy1 N1 C4 C3 -166.04(16) . .
Dy1 N1 C4 C5 14.0(3) . .
Dy1 N3 N4 C7 -12.5(2) . .
Dy1 N3 C5 C4 -2.1(3) . .
Dy1 N3 C5 C6 177.03(18) . .
Ni1 O1 C7 N4 -165.25(18) . .
Ni1 O1 C7 C8 9.6(2) . .
Ni1 N2 C2 C1 176.50(17) 34_656 .
Ni1 N2 C3 C4 -175.24(16) 34_656 .
Ni1 N5 C8 C7 3.3(3) . .
Ni1 N5 C8 C9 -178.2(2) . .
O1 C7 C8 N5 -8.9(3) . .
O1 C7 C8 C9 172.6(2) . .
O2 N5 C8 C7 -178.70(18) . .
O2 N5 C8 C9 -0.2(4) . .
N1 C1 C2 N2 -1.4(4) . .
N1 C4 C5 N3 -8.2(3) . .
N1 C4 C5 C6 172.6(2) . .
N2 C3 C4 N1 -1.4(3) . .
N2 C3 C4 C5 178.5(2) . .
N3 N4 C7 O1 -1.4(3) . .
N3 N4 C7 C8 -176.40(18) . .
N4 N3 C5 C4 -178.75(18) . .
N4 N3 C5 C6 0.4(3) . .
N4 C7 C8 N5 166.5(2) . .
N4 C7 C8 C9 -12.0(3) . .
C1 N1 C4 C3 1.6(3) . .
C1 N1 C4 C5 -178.3(2) . .
C2 N2 C3 C4 -0.3(3) . .
C3 N2 C2 C1 1.6(3) . .
C3 C4 C5 N3 171.9(2) . .
C3 C4 C5 C6 -7.3(3) . .
C4 N1 C1 C2 -0.3(3) . .
C5 N3 N4 C7 164.26(19) . .

loop_
_platon_squeeze_void_nr
_platon_squeeze_void_average_x
_platon_squeeze_void_average_y
_platon_squeeze_void_average_z
_platon_squeeze_void_volume
_platon_squeeze_void_count_electrons
_platon_squeeze_void_content
1 0.013 -0.015 0.000 12693 3050 ' '
2 0.250 0.250 0.250 88 8 ' '
3 0.750 0.250 0.250 88 8 ' '
4 0.750 0.250 0.750 88 8 ' '
5 0.250 0.250 0.750 88 8 ' '
6 0.250 0.750 0.250 88 8 ' '
7 0.750 0.750 0.250 88 8 ' '
8 0.750 0.750 0.750 88 8 ' '
9 0.250 0.750 0.750 88 8 ' '
